data_4343261
loop_
_publ_author_name
'Rickert, Karl'
'Pozzi, Eric A.'
'Khanal, Rabi'
'Onoue, Masatoshi'
'Trimarchi, Giancarlo'
'Medvedeva, Julia E.'
'Hersam, Mark C.'
'Van Duyne, Richard P.'
'Poeppelmeier, Kenneth R.'

_publ_section_title
;
 Selective Crystal Growth and Structural, Optical, and Electronic Studies
 of Mn3Ta2O8.
;
_journal_issue 13
_journal_name_full 'Inorganic chemistry'
_journal_page_first 6513
_journal_page_last 6519
_journal_paper_doi 10.1021/acs.inorgchem.5b00853
_journal_volume 54
_journal_year 2015
_chemical_formula_moiety 'Mn3 O8 Ta2'
_chemical_formula_sum 'Mn3 O8 Ta2'
_chemical_formula_weight 654.72
_chemical_name_systematic 'Manganese (II) Tantalate'
_space_group_crystal_system tetragonal
_space_group_IT_number 88
_space_group_name_Hall '-I 4ad'
_space_group_name_H-M_alt 'I 41/a'
_symmetry_space_group_name_Hall '-I 4ad'
_symmetry_space_group_name_H-M 'I 41/a :2'
_atom_sites_solution_primary direct
_audit_creation_date 2015-04-03
_audit_creation_method
;
Olex2 1.2
(compiled 2015.01.26 svn.r3150 for OlexSys, GUI svn.r4998)
;
_cell_angle_alpha 90
_cell_angle_beta 90
_cell_angle_gamma 90
_cell_formula_units_Z 8
_cell_length_a 11.2133(4)
_cell_length_b 11.2133(4)
_cell_length_c 9.7723(3)
_cell_measurement_reflns_used 6372
_cell_measurement_temperature 100
_cell_measurement_theta_max 30.040
_cell_measurement_theta_min 2.765
_cell_volume 1228.75(7)
_computing_cell_refinement 'SAINT v7.68A (Bruker, 2009)'
_computing_data_reduction 'SAINT v7.68A (Bruker, 2009)'
_computing_molecular_graphics 'Olex2 (Dolomanov et al., 2009)'
_computing_publication_material 'Olex2 (Dolomanov et al., 2009)'
_computing_structure_refinement 'ShelXL (Sheldrick, 2008)'
_computing_structure_solution 'ShelXS (Sheldrick, 2008)'
_diffrn_ambient_temperature 100
_diffrn_measured_fraction_theta_full 1.000
_diffrn_measured_fraction_theta_max 1.000
_diffrn_measurement_device_type 'Bruker Kappa APEXII'
_diffrn_measurement_method '\f and \w scans'
_diffrn_radiation_monochromator graphite
_diffrn_radiation_type MoK\a
_diffrn_radiation_wavelength 0.71073
_diffrn_reflns_av_R_equivalents 0.1293
_diffrn_reflns_av_unetI/netI 0.0481
_diffrn_reflns_laue_measured_fraction_full 1.000
_diffrn_reflns_laue_measured_fraction_max 1.000
_diffrn_reflns_limit_h_max 15
_diffrn_reflns_limit_h_min -15
_diffrn_reflns_limit_k_max 15
_diffrn_reflns_limit_k_min -15
_diffrn_reflns_limit_l_max 13
_diffrn_reflns_limit_l_min -13
_diffrn_reflns_number 7530
_diffrn_reflns_point_group_measured_fraction_full 1.000
_diffrn_reflns_point_group_measured_fraction_max 1.000
_diffrn_reflns_theta_full 25.242
_diffrn_reflns_theta_max 30.040
_diffrn_reflns_theta_min 2.765
_diffrn_standards_number 0
_exptl_absorpt_coefficient_mu 41.486
_exptl_absorpt_correction_T_max 0.035
_exptl_absorpt_correction_T_min 0.0042
_exptl_absorpt_correction_type numerical
_exptl_absorpt_process_details 'Face-indexed absorption correction via XPREP'
_exptl_crystal_colour 'metallic dark red'
_exptl_crystal_colour_lustre metallic
_exptl_crystal_colour_modifier dark
_exptl_crystal_colour_primary red
_exptl_crystal_density_diffrn 7.078
_exptl_crystal_description block
_exptl_crystal_F_000 2280
_exptl_crystal_preparation 'Optical floating zone synthesis'
_exptl_crystal_size_max 0.413
_exptl_crystal_size_mid 0.304
_exptl_crystal_size_min 0.247
_refine_diff_density_max 6.738
_refine_diff_density_min -2.270
_refine_diff_density_rms 1.169
_refine_ls_extinction_coef 0.0080(5)
_refine_ls_extinction_expression Fc^*^=kFc[1+0.001xFc^2^\l^3^/sin(2\q)]^-1/4^
_refine_ls_extinction_method 'SHELXL-2014/7 (Sheldrick 2014'
_refine_ls_goodness_of_fit_ref 1.300
_refine_ls_hydrogen_treatment undef
_refine_ls_matrix_type full
_refine_ls_number_parameters 60
_refine_ls_number_reflns 904
_refine_ls_number_restraints 0
_refine_ls_restrained_S_all 1.300
_refine_ls_R_factor_all 0.0421
_refine_ls_R_factor_gt 0.0421
_refine_ls_shift/su_max 0.001
_refine_ls_shift/su_mean 0.000
_refine_ls_structure_factor_coef Fsqd
_refine_ls_weighting_details 'w=1/[\s^2^(Fo^2^)+(0.0486P)^2^+40.3461P] where P=(Fo^2^+2Fc^2^)/3'
_refine_ls_weighting_scheme calc
_refine_ls_wR_factor_gt 0.1133
_refine_ls_wR_factor_ref 0.1133
_reflns_Friedel_coverage 0.000
_reflns_number_gt 904
_reflns_number_total 904
_reflns_threshold_expression 'I > 2\s(I)'
_cod_data_source_file ic5b00853_si_002.cif
_cod_data_source_block axmto
_cod_depositor_comments 'Adding full bibliography for 4343261.cif.'
_cod_original_cell_volume 1228.75(10)
_cod_database_code 4343261
_shelx_space_group_comment
;
The symmetry employed for this shelxl refinement is uniquely defined
by the following loop, which should always be used as a source of
symmetry information in preference to the above space-group names.
They are only intended as comments.
;
_shelx_estimated_absorpt_t_max 0.035
_shelx_estimated_absorpt_t_min 0.021
_olex2_refinement_description
;
;
_shelx_shelxl_version_number 2014/7
_olex2_exptl_crystal_mounting_method 'Paratone oil on glass fiber'
_olex2_submission_special_instructions 'No special instructions were received'
_publcif_info_exptl_table_max_cols 4
_publcif_info_exptl_table_use_headnotes n

loop_
_space_group_symop_operation_xyz
'x, y, z'
'-y+3/4, x+1/4, z+1/4'
'-x, -y+1/2, z'
'y+1/4, -x+1/4, z+1/4'
'x+1/2, y+1/2, z+1/2'
'-y+5/4, x+3/4, z+3/4'
'-x+1/2, -y+1, z+1/2'
'y+3/4, -x+3/4, z+3/4'
'-x, -y, -z'
'y-3/4, -x-1/4, -z-1/4'
'x, y-1/2, -z'
'-y-1/4, x-1/4, -z-1/4'
'-x+1/2, -y+1/2, -z+1/2'
'y-1/4, -x+1/4, -z+1/4'
'x+1/2, y, -z+1/2'
'-y+1/4, x+1/4, -z+1/4'

loop_
_atom_site_label
_atom_site_type_symbol
_atom_site_fract_x
_atom_site_fract_y
_atom_site_fract_z
_atom_site_U_iso_or_equiv
_atom_site_adp_type
_atom_site_occupancy
_atom_site_site_symmetry_order
_atom_site_calc_flag
_atom_site_refinement_flags_posn
_atom_site_refinement_flags_adp
_atom_site_refinement_flags_occupancy
Ta1 Ta 0.07762(4) 0.55617(3) 0.12974(3) 0.0083(3) Uani 1 1 d . . .
Mn3 Mn 0.0000 0.7500 -0.1250 0.0098(6) Uani 1 4 d S T P
Mn1 Mn -0.20209(13) 0.62940(13) 0.1531(2) 0.0128(3) Uani 1 1 d . . .
Mn2 Mn 0.0000 0.7500 0.3750 0.0115(6) Uani 1 4 d S T P
O3 O -0.0589(5) 0.5522(6) 0.2493(6) 0.0110(11) Uani 1 1 d . . .
O4 O 0.1828(5) 0.4632(5) 0.2421(6) 0.0097(10) Uani 1 1 d . . .
O1 O 0.1290(5) 0.7009(6) 0.2098(6) 0.0104(11) Uani 1 1 d . . .
O2 O -0.0371(6) 0.6029(5) -0.0187(7) 0.0111(11) Uani 1 1 d . . .

loop_
_atom_site_aniso_label
_atom_site_aniso_U_11
_atom_site_aniso_U_22
_atom_site_aniso_U_33
_atom_site_aniso_U_23
_atom_site_aniso_U_13
_atom_site_aniso_U_12
Ta1 0.0089(3) 0.0087(3) 0.0074(3) 0.00026(9) -0.00011(10) 0.00025(9)
Mn3 0.0103(8) 0.0103(8) 0.0086(13) 0.000 0.000 0.000
Mn1 0.0131(7) 0.0117(7) 0.0138(6) 0.0028(5) -0.0052(5) -0.0021(5)
Mn2 0.0123(8) 0.0123(8) 0.0097(13) 0.000 0.000 0.000
O3 0.007(3) 0.011(3) 0.014(3) 0.002(2) 0.001(2) -0.0001(19)
O4 0.007(2) 0.014(3) 0.008(3) 0.000(2) -0.002(2) -0.003(2)
O1 0.008(2) 0.015(3) 0.009(3) 0.001(2) 0.001(2) 0.000(2)
O2 0.013(3) 0.006(2) 0.014(3) 0.002(2) -0.002(2) -0.001(2)

loop_
_atom_type_symbol
_atom_type_description
_atom_type_scat_dispersion_real
_atom_type_scat_dispersion_imag
_atom_type_scat_source
O O 0.0106 0.0060 'International Tables Vol C Tables 4.2.6.8 and 6.1.1.4'
Mn Mn 0.3368 0.7283 'International Tables Vol C Tables 4.2.6.8 and 6.1.1.4'
Ta Ta -0.7052 6.5227 'International Tables Vol C Tables 4.2.6.8 and 6.1.1.4'

loop_
_geom_angle_atom_site_label_1
_geom_angle_atom_site_label_2
_geom_angle_atom_site_label_3
_geom_angle
_geom_angle_site_symmetry_1
_geom_angle_site_symmetry_3
Mn1 Ta1 Ta1 69.14(3) . 9_565
O3 Ta1 Ta1 92.16(19) . 9_565
O3 Ta1 Mn1 36.52(18) . .
O3 Ta1 O4 175.3(2) . 8_454
O3 Ta1 O2 86.3(3) . .
O3 Ta1 O2 96.9(3) . 9_565
O4 Ta1 Ta1 84.83(17) 8_454 9_565
O4 Ta1 Ta1 123.53(18) . 9_565
O4 Ta1 Mn1 138.79(17) 8_454 .
O4 Ta1 Mn1 133.65(17) . .
O4 Ta1 O3 97.4(3) . .
O4 Ta1 O4 87.3(2) . 8_454
O4 Ta1 O2 88.1(2) . 9_565
O4 Ta1 O2 82.7(2) 8_454 9_565
O4 Ta1 O2 161.5(3) . .
O1 Ta1 Ta1 143.15(19) . 9_565
O1 Ta1 Mn1 92.75(19) . .
O1 Ta1 O3 90.6(3) . .
O1 Ta1 O4 92.4(3) . .
O1 Ta1 O4 89.6(3) . 8_454
O1 Ta1 O2 105.7(2) . .
O1 Ta1 O2 172.3(3) . 9_565
O2 Ta1 Ta1 35.40(17) 9_565 9_565
O2 Ta1 Ta1 38.02(17) . 9_565
O2 Ta1 Mn1 50.7(2) . .
O2 Ta1 Mn1 92.38(17) 9_565 .
O2 Ta1 O4 89.2(3) . 8_454
O2 Ta1 O2 73.4(3) . 9_565
O2 Mn3 O2 117.2(4) 3_565 .
O2 Mn3 O2 105.75(18) 12_665 .
O2 Mn3 O2 105.75(18) 10_565 .
O2 Mn3 O2 105.75(18) 3_565 10_565
O2 Mn3 O2 117.2(4) 10_565 12_665
O2 Mn3 O2 105.75(18) 3_565 12_665
O3 Mn1 Ta1 33.95(17) . .
O3 Mn1 Ta1 125.2(2) 6_454 .
O3 Mn1 O3 158.4(3) 6_454 .
O3 Mn1 O4 84.3(2) . 15_455
O3 Mn1 O4 106.1(2) 6_454 15_455
O3 Mn1 O1 87.5(2) . 3_565
O3 Mn1 O1 82.2(2) 6_454 15_455
O3 Mn1 O1 119.4(3) . 15_455
O3 Mn1 O1 95.8(2) 6_454 3_565
O3 Mn1 O2 87.3(3) 6_454 .
O3 Mn1 O2 71.4(2) . .
O4 Mn1 Ta1 109.89(14) 15_455 .
O4 Mn1 O2 124.6(2) 15_455 .
O1 Mn1 Ta1 149.93(16) 15_455 .
O1 Mn1 Ta1 82.73(17) 3_565 .
O1 Mn1 O4 139.2(2) 3_565 15_455
O1 Mn1 O4 67.6(2) 15_455 15_455
O1 Mn1 O1 82.2(2) 3_565 15_455
O1 Mn1 O2 89.8(2) 3_565 .
O1 Mn1 O2 166.0(2) 15_455 .
O2 Mn1 Ta1 38.16(15) . .
O1 Mn2 O1 121.41(19) 10_566 .
O1 Mn2 O1 121.41(19) 3_565 10_566
O1 Mn2 O1 87.6(3) 12_666 10_566
O1 Mn2 O1 121.41(18) 12_666 3_565
O1 Mn2 O1 87.6(3) 3_565 .
O1 Mn2 O1 121.41(19) 12_666 .
Ta1 O3 Mn1 138.1(3) . 4_455
Ta1 O3 Mn1 109.5(3) . .
Mn1 O3 Mn1 108.1(3) 4_455 .
Ta1 O4 Ta1 145.3(3) . 2
Ta1 O4 Mn1 104.8(2) 2 15
Ta1 O4 Mn1 98.5(2) . 15
Ta1 O1 Mn1 140.4(3) . 3_565
Ta1 O1 Mn1 100.4(3) . 15
Ta1 O1 Mn2 108.2(3) . .
Mn1 O1 Mn1 97.8(2) 3_565 15
Mn1 O1 Mn2 102.4(3) 3_565 .
Mn2 O1 Mn1 100.7(2) . 15
Ta1 O2 Ta1 106.6(3) . 9_565
Ta1 O2 Mn1 106.3(3) 9_565 .
Ta1 O2 Mn1 91.1(3) . .
Mn3 O2 Ta1 118.1(3) . 9_565
Mn3 O2 Ta1 117.3(3) . .
Mn3 O2 Mn1 113.8(3) . .

loop_
_geom_bond_atom_site_label_1
_geom_bond_atom_site_label_2
_geom_bond_distance
_geom_bond_site_symmetry_2
Ta1 Ta1 3.3236(7) 9_565
Ta1 Mn1 3.2502(15) .
Ta1 O3 1.926(6) .
Ta1 O4 1.919(6) .
Ta1 O4 2.034(6) 8_454
Ta1 O1 1.892(7) .
Ta1 O2 2.009(7) .
Ta1 O2 2.136(6) 9_565
Mn3 O2 1.994(6) .
Mn3 O2 1.994(6) 10_565
Mn3 O2 1.994(6) 3_565
Mn3 O2 1.994(6) 12_665
Mn1 O3 2.000(6) 6_454
Mn1 O3 2.052(6) .
Mn1 O4 2.488(6) 15_455
Mn1 O1 2.145(6) 3_565
Mn1 O1 2.455(6) 15_455
Mn1 O2 2.516(7) .
Mn2 O1 2.236(6) 12_666
Mn2 O1 2.236(6) 10_566
Mn2 O1 2.236(6) .
Mn2 O1 2.236(6) 3_565
O3 Mn1 2.000(6) 4_455
O4 Ta1 2.034(6) 2
O4 Mn1 2.488(6) 15
O1 Mn1 2.145(6) 3_565
O1 Mn1 2.455(6) 15
O2 Ta1 2.136(6) 9_565

loop_
_publcif_info_datablock.id
_publcif_info_datablock.publ_exptl
_publcif_info_datablock.publ_geom
_publcif_info_datablock.structure
{84d3cb44-190c-4ff7-8fa3-c5a45ead8d8f} y y y

loop_
_publcif_info_exptl_table_extra_item
sin_theta_over_lambda_max

loop_
_publcif_info_tables.block_id
_publcif_info_tables.reference_item
{84d3cb44-190c-4ff7-8fa3-c5a45ead8d8f} '_publcif_info_datablock.publ_exptl'
